data_4030876
loop_
_publ_author_name
'Eddahby, L.'
'Berrada, A.'
'Boukhari, A.'
'Holt, E. M.'

_publ_section_title
;
 Potassium cadmium orthovanadate and potassium tetracadmium
 trisorthovanadate
;
_journal_name_full 'European Journal of Solid State and Inorganic Chemistry'
_journal_page_first 527
_journal_page_last 551
_journal_volume 34
_journal_year 1997
_chemical_formula_sum 'Cd K O4 V'
_chemical_formula_weight 266.4
_space_group_IT_number 14
_symmetry_cell_setting monoclinic
_symmetry_Int_Tables_number 14
_symmetry_space_group_name_Hall '-P 2yn'
_symmetry_space_group_name_H-M 'P 1 21/n 1'
_cell_angle_alpha 90
_cell_angle_beta 90.18(1)
_cell_angle_gamma 90
_cell_formula_units_Z 16
_cell_length_a 14.821(2)
_cell_length_b 5.708(1)
_cell_length_c 19.895(2)
_cell_volume 1683.1(4)
_diffrn_ambient_temperature 293
_diffrn_radiation_probe x-ray
_diffrn_radiation_type MoK\a
_diffrn_radiation_wavelength 0.71073
_exptl_absorpt_coefficient_mu 8.138
_exptl_crystal_density_diffrn 4.206
_exptl_crystal_F_000 1952
_refine_ls_goodness_of_fit_ref 0.997
_refine_ls_number_reflns 1935
_refine_ls_R_factor_gt 0.0532
_refine_ls_wR_factor_gt 0.0765
_cod_data_source_file EJSSIC-1997-34-527-551-2.cif
_cod_data_source_block KCd
_cod_original_sg_symbol_H-M 'P 21/n'
_cod_database_code 4030876

loop_
_symmetry_equiv_pos_site_id
_symmetry_equiv_pos_as_xyz
1 x,y,z
2 1/2-x,1/2+y,1/2-z
3 -x,-y,-z
4 1/2+x,1/2-y,1/2+z

loop_
_atom_site_aniso_label
_atom_site_aniso_U_11
_atom_site_aniso_U_22
_atom_site_aniso_U_33
_atom_site_aniso_U_23
_atom_site_aniso_U_13
_atom_site_aniso_U_12
Cd1 0.0367(4) 0.0311(5) 0.0353(4) 0.0007(3) 0.0024(3) -0.0002(4)
Cd2 0.0364(5) 0.0334(5) 0.0402(5) 0.0011(3) 0.0026(3) -0.0010(4)
Cd3 0.0357(5) 0.0287(4) 0.0359(5) -0.0007(3) 0.0029(3) -0.0001(4)
Cd4 0.0391(5) 0.0349(5) 0.0382(5) 0.0004(4) 0.0024(3) 0.0006(4)
V1 0.0358(10) 0.0302(9) 0.0347(9) 0.0009(8) 0.0033(8) -0.0003(8)
V2 0.0359(10) 0.0298(10) 0.0348(9) 0.0010(8) 0.0034(8) -0.0005(8)
V3 0.0334(9) 0.0292(9) 0.0352(9) -0.0001(8) 0.0023(7) -0.0009(8)
V4 0.0338(10) 0.0299(10) 0.0348(9) 0.0008(7) 0.0028(7) 0.0002(8)
O11 0.043(4) 0.030(4) 0.050(5) -0.002(4) 0.002(4) -0.003(4)
O12 0.036(4) 0.048(5) 0.053(5) 0.000(4) 0.003(4) 0.000(4)
O13 0.041(4) 0.038(4) 0.049(5) 0.004(4) 0.004(4) 0.003(4)
O14 0.043(4) 0.037(4) 0.040(4) -0.005(3) 0.002(3) 0.003(4)
O21 0.044(4) 0.032(4) 0.046(4) 0.012(3) 0.004(4) 0.010(4)
O22 0.054(5) 0.034(4) 0.039(4) -0.002(3) 0.012(4) 0.003(4)
O23 0.058(5) 0.049(5) 0.040(4) 0.001(4) -0.007(4) 0.004(4)
O24 0.046(4) 0.029(4) 0.043(4) -0.001(3) 0.006(3) -0.002(4)
O31 0.045(5) 0.039(5) 0.044(4) 0.010(4) 0.001(4) 0.001(4)
O32 0.040(4) 0.041(5) 0.047(4) 0.001(4) -0.003(4) -0.004(4)
O33 0.060(5) 0.043(5) 0.050(5) -0.013(4) 0.002(4) 0.005(4)
O34 0.035(4) 0.048(5) 0.059(5) 0.003(4) 0.002(4) -0.005(4)
O41 0.035(4) 0.043(5) 0.057(5) 0.006(4) 0.004(4) -0.006(4)
O42 0.047(5) 0.034(4) 0.049(5) 0.003(4) 0.002(4) 0.007(4)
O43 0.047(4) 0.032(4) 0.036(4) 0.001(3) 0.004(3) 0.004(4)
O44 0.050(5) 0.034(4) 0.037(4) 0.003(3) 0.002(4) -0.005(4)
K1 0.0416(15) 0.0444(15) 0.0473(14) 0.0011(12) 0.0002(12) -0.0028(12)
K2 0.0412(14) 0.0525(17) 0.0491(14) -0.0054(13) 0.0055(11) -0.0066(13)
K3 0.0516(15) 0.0374(14) 0.0467(14) -0.0009(12) 0.0047(12) -0.0032(13)
K4 0.0561(16) 0.0371(14) 0.0429(14) 0.0007(11) -0.0012(12) 0.0009(13)

loop_
_atom_site_label
_atom_site_type_symbol
_atom_site_thermal_displace_type
_atom_site_fract_x
_atom_site_fract_y
_atom_site_fract_z
_atom_site_occupancy
_atom_site_U_iso_or_equiv
_atom_site_calc_flag
_atom_site_refinement_flags
_atom_site_disorder_assembly
_atom_site_disorder_group
Cd1 Cd Uani -0.00921(6) 0.24507(14) 0.62252(4) 1.000 0.0344(3) . . . .
Cd2 Cd Uani -0.10316(6) -0.73518(15) 0.80210(4) 1.000 0.0367(3) . . . .
Cd3 Cd Uani -0.00062(5) -0.24899(13) 0.87127(4) 1.000 0.0334(3) . . . .
Cd4 Cd Uani 0.10677(6) 0.28451(16) 0.45472(4) 1.000 0.0374(3) . . . .
V1 V Uani 0.11461(13) -0.7710(3) 0.78439(9) 1.000 0.0336(5) . . . .
V2 V Uani -0.11621(13) 0.2272(3) 0.46248(9) 1.000 0.0335(6) . . . .
V3 V Uani -0.13383(13) -0.7260(3) 0.95769(9) 1.000 0.0326(5) . . . .
V4 V Uani 0.13551(13) 0.2429(3) 0.29268(9) 1.000 0.0328(6) . . . .
O11 O Uani 0.0312(5) -0.5872(14) 0.8188(4) 1.000 0.041(3) . . . .
O12 O Uani 0.2113(5) -0.6286(16) 0.7904(4) 1.000 0.046(3) . . . .
O13 O Uani 0.1145(5) -1.0328(14) 0.8276(4) 1.000 0.043(3) . . . .
O14 O Uani 0.0916(5) -0.8105(14) 0.7000(4) 1.000 0.040(2) . . . .
O21 O Uani -0.0385(5) 0.3972(14) 0.4194(4) 1.000 0.041(2) . . . .
O22 O Uani -0.0859(6) -0.0700(14) 0.4559(4) 1.000 0.042(3) . . . .
O23 O Uani -0.2157(6) 0.2677(16) 0.4264(4) 1.000 0.049(3) . . . .
O24 O Uani -0.1189(5) 0.3214(14) 0.5461(4) 1.000 0.039(2) . . . .
O31 O Uani -0.1175(6) -0.4788(15) 0.9085(4) 1.000 0.043(3) . . . .
O32 O Uani -0.0879(5) -0.6960(15) 1.0356(4) 1.000 0.043(3) . . . .
O33 O Uani -0.0826(6) -0.9515(16) 0.9162(4) 1.000 0.051(3) . . . .
O34 O Uani -0.2459(5) -0.7842(16) 0.9664(4) 1.000 0.047(3) . . . .
O41 O Uani 0.2492(5) 0.2439(15) 0.2915(4) 1.000 0.045(3) . . . .
O42 O Uani 0.0988(6) 0.5276(14) 0.3006(4) 1.000 0.043(3) . . . .
O43 O Uani 0.0931(6) 0.1250(13) 0.2205(4) 1.000 0.038(2) . . . .
O44 O Uani 0.0991(6) 0.0781(14) 0.3595(4) 1.000 0.040(3) . . . .
K1 K Uani -0.24589(17) 0.7731(5) 0.38199(13) 1.000 0.0444(8) . . . .
K2 K Uani -0.25159(17) 0.2799(6) 0.63588(15) 1.000 0.0476(9) . . . .
K3 K Uani 0.1016(2) -0.7823(5) 0.95620(14) 1.000 0.0452(8) . . . .
K4 K Uani 0.1184(2) -0.2847(5) 0.70619(13) 1.000 0.0454(8) . . . .

loop_
_atom_type_symbol
_atom_type_description
_atom_type_scat_dispersion_real
_atom_type_scat_dispersion_imag
_atom_type_scat_source
Cd Cd -0.8075 1.2024 ' International Tables Vol C Tables 4.2.6.8 and 6.1.1.4'
K K 0.2009 0.2494 ' International Tables Vol C Tables 4.2.6.8 and 6.1.1.4'
O O 0.0106 0.0060 ' International Tables Vol C Tables 4.2.6.8 and 6.1.1.4'
V V 0.3005 0.5294 ' International Tables Vol C Tables 4.2.6.8 and 6.1.1.4'

loop_
_geom_angle_atom_site_label_1
_geom_angle_atom_site_label_2
_geom_angle_atom_site_label_3
_geom_angle
_geom_angle_site_symmetry_1
_geom_angle_site_symmetry_2
_geom_angle_site_symmetry_3
_geom_angle_publ_flag
O14 Cd1 O24 176.1(3) 1_565 . . yes
O22 Cd1 O24 93.9(3) 3_556 . . yes
O24 Cd1 O44 81.0(3) . . 3_556 yes
O21 Cd1 O24 78.9(3) 3_566 . . yes
O24 Cd1 O42 85.8(3) . . 3_566 yes
O14 Cd1 O22 89.8(3) 1_565 . 3_556 yes
O14 Cd1 O44 99.8(3) 1_565 . 3_556 yes
O14 Cd1 O21 100.1(3) 1_565 . 3_566 yes
O14 Cd1 O42 90.4(3) 1_565 . 3_566 yes
O22 Cd1 O44 96.4(3) 3_556 . 3_556 yes
O21 Cd1 O22 87.2(3) 3_566 . 3_556 yes
O22 Cd1 O42 172.7(3) 3_556 . 3_566 yes
O21 Cd1 O44 159.8(3) 3_566 . 3_556 yes
O42 Cd1 O44 90.7(3) 3_566 . 3_556 yes
O21 Cd1 O42 85.6(3) 3_566 . 3_566 yes
O11 Cd2 O31 74.6(3) . . . yes
O11 Cd2 O33 86.9(3) . . . yes
O11 Cd2 O43 110.3(3) . . 3_546 yes
O11 Cd2 O42 84.9(3) . . 3_556 yes
O11 Cd2 O41 158.2(3) . . 4_445 yes
O31 Cd2 O33 64.1(3) . . . yes
O31 Cd2 O43 136.2(3) . . 3_546 yes
O31 Cd2 O42 115.3(3) . . 3_556 yes
O31 Cd2 O41 90.4(3) . . 4_445 yes
O33 Cd2 O43 72.6(3) . . 3_546 yes
O33 Cd2 O42 171.6(3) . . 3_556 yes
O33 Cd2 O41 100.8(3) . . 4_445 yes
O42 Cd2 O43 108.5(3) 3_556 . 3_546 yes
O41 Cd2 O43 91.4(3) 4_445 . 3_546 yes
O41 Cd2 O42 87.6(3) 4_445 . 3_556 yes
O11 Cd3 O31 79.6(3) . . . yes
O11 Cd3 O13 97.5(3) . . 1_565 yes
O11 Cd3 O33 159.8(3) . . 1_565 yes
O11 Cd3 O32 97.9(3) . . 3_547 yes
O11 Cd3 O43 91.2(3) . . 3_556 yes
O13 Cd3 O31 176.2(3) 1_565 . . yes
O31 Cd3 O33 84.0(3) . . 1_565 yes
O31 Cd3 O32 95.3(3) . . 3_547 yes
O31 Cd3 O43 89.1(3) . . 3_556 yes
O13 Cd3 O33 98.5(3) 1_565 . 1_565 yes
O13 Cd3 O32 87.4(3) 1_565 . 3_547 yes
O13 Cd3 O43 88.7(3) 1_565 . 3_556 yes
O32 Cd3 O33 95.2(3) 3_547 . 1_565 yes
O33 Cd3 O43 76.9(3) 1_565 . 3_556 yes
O32 Cd3 O43 170.5(3) 3_547 . 3_556 yes
O21 Cd4 O44 81.2(3) . . . yes
O21 Cd4 O22 105.4(3) . . 3_556 yes
O21 Cd4 O24 78.4(3) . . 3_566 yes
O21 Cd4 O34 160.2(3) . . 4_544 yes
O22 Cd4 O44 112.9(3) 3_556 . . yes
O24 Cd4 O44 121.6(3) 3_566 . . yes
O34 Cd4 O44 97.9(3) 4_544 . . yes
O22 Cd4 O24 125.2(3) 3_556 . 3_566 yes
O22 Cd4 O34 93.3(3) 3_556 . 4_544 yes
O24 Cd4 O34 85.6(3) 3_566 . 4_544 yes
O11 V1 O12 106.8(4) . . . yes
O11 V1 O13 108.7(4) . . . yes
O11 V1 O14 108.6(4) . . . yes
O12 V1 O13 113.1(4) . . . yes
O12 V1 O14 107.7(4) . . . yes
O13 V1 O14 111.8(4) . . . yes
O21 V2 O22 109.4(4) . . . yes
O21 V2 O23 107.4(4) . . . yes
O21 V2 O24 108.4(4) . . . yes
O22 V2 O23 109.3(4) . . . yes
O22 V2 O24 111.9(4) . . . yes
O23 V2 O24 110.3(4) . . . yes
O31 V3 O32 112.1(4) . . . yes
O31 V3 O33 106.1(4) . . . yes
O31 V3 O34 110.7(4) . . . yes
O32 V3 O33 109.8(4) . . . yes
O32 V3 O34 108.4(4) . . . yes
O33 V3 O34 109.7(4) . . . yes
O41 V4 O42 108.3(4) . . . yes
O41 V4 O43 110.8(4) . . . yes
O41 V4 O44 109.2(4) . . . yes
O42 V4 O43 109.5(4) . . . yes
O42 V4 O44 110.3(4) . . . yes
O43 V4 O44 108.7(4) . . . yes
Cd2 O11 Cd3 102.1(3) . . . yes
Cd2 O11 V1 110.5(4) . . . yes
Cd3 O11 V1 147.3(4) . . . yes
Cd3 O13 V1 131.4(4) 1_545 . . yes
Cd1 O14 V1 143.7(4) 1_545 . . yes
Cd4 O21 V2 107.9(4) . . . yes
Cd1 O21 Cd4 93.9(3) 3_566 . . yes
Cd1 O21 V2 151.0(4) 3_566 . . yes
Cd1 O22 V2 128.2(4) 3_556 . . yes
Cd4 O22 V2 116.3(4) 3_556 . . yes
Cd1 O22 Cd4 113.1(3) 3_556 . 3_556 yes
Cd1 O24 V2 124.1(4) . . . yes
Cd1 O24 Cd4 98.0(3) . . 3_566 yes
Cd4 O24 V2 107.3(4) 3_566 . . yes
Cd2 O31 Cd3 89.7(3) . . . yes
Cd2 O31 V3 90.8(3) . . . yes
Cd3 O31 V3 138.9(5) . . . yes
Cd3 O32 V3 162.1(5) 3_547 . . yes
Cd2 O33 V3 90.7(4) . . . yes
Cd2 O33 Cd3 94.2(3) . . 1_545 yes
Cd3 O33 V3 172.7(5) 1_545 . . yes
Cd4 O34 V3 163.6(5) 4_445 . . yes
Cd2 O41 V4 173.5(5) 4_544 . . yes
Cd2 O42 V4 112.6(4) 3_556 . . yes
Cd1 O42 V4 137.9(4) 3_566 . . yes
Cd1 O42 Cd2 107.2(3) 3_566 . 3_556 yes
Cd2 O43 V4 121.9(4) 3_546 . . yes
Cd3 O43 V4 137.5(4) 3_556 . . yes
Cd2 O43 Cd3 100.2(3) 3_546 . 3_556 yes
Cd4 O44 V4 110.6(4) . . . yes
Cd1 O44 Cd4 108.6(3) 3_556 . . yes
Cd1 O44 V4 137.9(4) 3_556 . . yes

loop_
_geom_bond_atom_site_label_1
_geom_bond_atom_site_label_2
_geom_bond_distance
_geom_bond_site_symmetry_1
_geom_bond_site_symmetry_2
_geom_bond_publ_flag
Cd1 O24 2.265(8) . . yes
Cd1 O14 2.167(8) . 1_565 yes
Cd1 O22 2.331(8) . 3_556 yes
Cd1 O44 2.304(8) . 3_556 yes
Cd1 O21 2.317(8) . 3_566 yes
Cd1 O42 2.408(8) . 3_566 yes
Cd2 O11 2.188(8) . . yes
Cd2 O31 2.583(8) . . yes
Cd2 O33 2.601(8) . . yes
Cd2 O43 2.275(8) . 3_546 yes
Cd2 O42 2.363(8) . 3_556 yes
Cd2 O41 2.198(7) . 4_445 yes
Cd3 O11 2.246(8) . . yes
Cd3 O31 2.297(9) . . yes
Cd3 O13 2.280(8) . 1_565 yes
Cd3 O33 2.273(9) . 1_565 yes
Cd3 O32 2.289(8) . 3_547 yes
Cd3 O43 2.387(8) . 3_556 yes
Cd4 O21 2.352(8) . . yes
Cd4 O44 2.234(8) . . yes
Cd4 O22 2.182(8) . 3_556 yes
Cd4 O24 2.257(8) . 3_566 yes
Cd4 O34 2.195(7) . 4_544 yes
V1 O11 1.762(8) . . yes
V1 O12 1.652(8) . . yes
V1 O13 1.724(8) . . yes
V1 O14 1.727(8) . . yes
V2 O21 1.735(8) . . yes
V2 O22 1.760(8) . . yes
V2 O23 1.654(9) . . yes
V2 O24 1.749(8) . . yes
V3 O31 1.735(9) . . yes
V3 O32 1.700(8) . . yes
V3 O33 1.708(9) . . yes
V3 O34 1.703(8) . . yes
V4 O41 1.685(8) . . yes
V4 O42 1.721(8) . . yes
V4 O43 1.704(8) . . yes
V4 O44 1.717(8) . . yes

loop_
_geom_torsion_atom_site_label_1
_geom_torsion_atom_site_label_2
_geom_torsion_atom_site_label_3
_geom_torsion_atom_site_label_4
_geom_torsion
_geom_torsion_site_symmetry_1
_geom_torsion_site_symmetry_2
_geom_torsion_site_symmetry_3
_geom_torsion_site_symmetry_4
_geom_torsion_publ_flag
O22 Cd1 O24 V2 5.6(5) 3_556 . . . no
O22 Cd1 O24 Cd4 -111.7(3) 3_556 . . 3_566 no
O44 Cd1 O24 V2 -90.3(5) 3_556 . . . no
O44 Cd1 O24 Cd4 152.4(3) 3_556 . . 3_566 no
O21 Cd1 O24 V2 92.0(5) 3_566 . . . no
O21 Cd1 O24 Cd4 -25.3(3) 3_566 . . 3_566 no
O42 Cd1 O24 V2 178.3(5) 3_566 . . . no
O42 Cd1 O24 Cd4 61.0(3) 3_566 . . 3_566 no
O24 Cd1 O22 Cd4 50.9(4) . . 3_556 . no
O24 Cd1 O22 V2 -110.7(6) . . 3_556 3_556 no
O14 Cd1 O22 Cd4 -127.8(4) 1_565 . 3_556 . no
O44 Cd1 O22 Cd4 132.3(4) 3_556 . 3_556 . no
O21 Cd1 O22 Cd4 -27.8(4) 3_566 . 3_556 . no
O24 Cd1 O44 Cd4 61.1(4) . . 3_556 3_556 no
O24 Cd1 O44 V4 -141.0(7) . . 3_556 3_556 no
O24 Cd1 O21 Cd4 24.0(3) . . 3_566 3_566 no
O24 Cd1 O21 V2 -115.5(9) . . 3_566 3_566 no
O24 Cd1 O42 Cd2 135.3(4) . . 3_566 1_565 no
O24 Cd1 O42 V4 -64.1(7) . . 3_566 3_566 no
O31 Cd2 O11 Cd3 -28.3(3) . . . . no
O31 Cd2 O11 V1 153.7(5) . . . . no
O33 Cd2 O11 Cd3 -92.2(3) . . . . no
O33 Cd2 O11 V1 89.7(4) . . . . no
O43 Cd2 O11 Cd3 -162.4(3) 3_546 . . . no
O43 Cd2 O11 V1 19.5(5) 3_546 . . . no
O42 Cd2 O11 Cd3 89.8(3) 3_556 . . . no
O42 Cd2 O11 V1 -88.3(4) 3_556 . . . no
O41 Cd2 O11 Cd3 19.6(10) 4_445 . . . no
O41 Cd2 O11 V1 -158.6(6) 4_445 . . . no
O11 Cd2 O31 Cd3 26.9(3) . . . . no
O11 Cd2 O31 V3 -112.0(4) . . . . no
O33 Cd2 O31 Cd3 121.0(4) . . . . no
O33 Cd2 O31 V3 -17.8(3) . . . . no
O43 Cd2 O31 Cd3 130.4(4) 3_546 . . . no
O43 Cd2 O31 V3 -8.5(6) 3_546 . . . no
O42 Cd2 O31 Cd3 -49.6(4) 3_556 . . . no
O42 Cd2 O31 V3 171.5(3) 3_556 . . . no
O41 Cd2 O31 Cd3 -137.2(3) 4_445 . . . no
O41 Cd2 O31 V3 84.0(4) 4_445 . . . no
O11 Cd2 O33 V3 92.4(4) . . . . no
O11 Cd2 O33 Cd3 -82.2(3) . . . 1_545 no
O31 Cd2 O33 V3 18.1(3) . . . . no
O31 Cd2 O33 Cd3 -156.5(4) . . . 1_545 no
O43 Cd2 O33 V3 -155.2(4) 3_546 . . . no
O43 Cd2 O33 Cd3 30.2(3) 3_546 . . 1_545 no
O41 Cd2 O33 V3 -67.1(4) 4_445 . . . no
O41 Cd2 O33 Cd3 118.3(3) 4_445 . . 1_545 no
O11 Cd2 O43 Cd3 50.8(4) . . 3_546 1_545 no
O11 Cd2 O43 V4 -122.7(5) . . 3_546 3_546 no
O31 Cd2 O43 Cd3 -37.9(5) . . 3_546 1_545 no
O31 Cd2 O43 V4 148.7(4) . . 3_546 3_546 no
O33 Cd2 O43 Cd3 -29.1(3) . . 3_546 1_545 no
O33 Cd2 O43 V4 157.4(6) . . 3_546 3_546 no
O11 Cd2 O42 Cd1 79.6(3) . . 3_556 1_545 no
O11 Cd2 O42 V4 -86.5(5) . . 3_556 3_556 no
O31 Cd2 O42 Cd1 149.8(3) . . 3_556 1_545 no
O31 Cd2 O42 V4 -16.3(6) . . 3_556 3_556 no
O31 Cd3 O11 Cd2 31.4(3) . . . . no
O31 Cd3 O11 V1 -151.9(9) . . . . no
O13 Cd3 O11 Cd2 -146.2(3) 1_565 . . . no
O13 Cd3 O11 V1 30.5(9) 1_565 . . . no
O33 Cd3 O11 Cd2 -4.5(10) 1_565 . . . no
O33 Cd3 O11 V1 172.2(7) 1_565 . . . no
O32 Cd3 O11 Cd2 125.4(3) 3_547 . . . no
O32 Cd3 O11 V1 -57.9(8) 3_547 . . . no
O43 Cd3 O11 Cd2 -57.4(3) 3_556 . . . no
O43 Cd3 O11 V1 119.3(8) 3_556 . . . no
O11 Cd3 O31 Cd2 -25.6(3) . . . . no
O11 Cd3 O31 V3 65.3(7) . . . . no
O33 Cd3 O31 Cd2 142.7(3) 1_565 . . . no
O33 Cd3 O31 V3 -126.5(7) 1_565 . . . no
O32 Cd3 O31 Cd2 -122.7(3) 3_547 . . . no
O32 Cd3 O31 V3 -31.8(7) 3_547 . . . no
O43 Cd3 O31 Cd2 65.8(3) 3_556 . . . no
O43 Cd3 O31 V3 156.6(7) 3_556 . . . no
O11 Cd3 O13 V1 125.0(6) . . 1_565 1_565 no
O11 Cd3 O33 Cd2 -83.1(9) . . 1_565 1_565 no
O31 Cd3 O33 Cd2 -118.5(3) . . 1_565 1_565 no
O11 Cd3 O43 Cd2 -163.4(3) . . 3_556 1_565 no
O11 Cd3 O43 V4 8.4(7) . . 3_556 3_556 no
O31 Cd3 O43 Cd2 117.1(3) . . 3_556 1_565 no
O31 Cd3 O43 V4 -71.1(7) . . 3_556 3_556 no
O44 Cd4 O21 V2 98.5(4) . . . . no
O44 Cd4 O21 Cd1 -100.8(3) . . . 3_566 no
O22 Cd4 O21 V2 -12.9(5) 3_556 . . . no
O22 Cd4 O21 Cd1 147.8(3) 3_556 . . 3_566 no
O24 Cd4 O21 V2 -136.5(4) 3_566 . . . no
O24 Cd4 O21 Cd1 24.2(3) 3_566 . . 3_566 no
O21 Cd4 O44 V4 87.7(4) . . . . no
O21 Cd4 O44 Cd1 -76.7(4) . . . 3_556 no
O22 Cd4 O44 V4 -169.3(4) 3_556 . . . no
O22 Cd4 O44 Cd1 26.3(5) 3_556 . . 3_556 no
O24 Cd4 O44 V4 17.3(6) 3_566 . . . no
O24 Cd4 O44 Cd1 -147.2(3) 3_566 . . 3_556 no
O34 Cd4 O44 V4 -72.4(5) 4_544 . . . no
O34 Cd4 O44 Cd1 123.2(4) 4_544 . . 3_556 no
O21 Cd4 O22 Cd1 -49.5(4) . . 3_556 . no
O21 Cd4 O22 V2 114.4(5) . . 3_556 3_556 no
O44 Cd4 O22 Cd1 -136.2(4) . . 3_556 . no
O44 Cd4 O22 V2 27.7(6) . . 3_556 3_556 no
O24 Cd4 O22 Cd1 36.9(5) 3_566 . 3_556 . no
O34 Cd4 O22 Cd1 123.8(4) 4_544 . 3_556 . no
O21 Cd4 O24 Cd1 -24.9(3) . . 3_566 3_566 no
O21 Cd4 O24 V2 104.7(4) . . 3_566 3_566 no
O44 Cd4 O24 Cd1 47.0(4) . . 3_566 3_566 no
O44 Cd4 O24 V2 176.6(3) . . 3_566 3_566 no
O12 V1 O11 Cd2 172.6(4) . . . . no
O12 V1 O11 Cd3 -4.0(9) . . . . no
O13 V1 O11 Cd2 -65.1(5) . . . . no
O13 V1 O11 Cd3 118.4(8) . . . . no
O14 V1 O11 Cd2 56.7(5) . . . . no
O14 V1 O11 Cd3 -119.8(8) . . . . no
O11 V1 O13 Cd3 37.4(6) . . . 1_545 no
O12 V1 O13 Cd3 155.8(5) . . . 1_545 no
O14 V1 O13 Cd3 -82.5(6) . . . 1_545 no
O11 V1 O14 Cd1 -10.7(9) . . . 1_545 no
O12 V1 O14 Cd1 -126.0(7) . . . 1_545 no
O13 V1 O14 Cd1 109.2(7) . . . 1_545 no
O22 V2 O21 Cd4 -50.0(5) . . . . no
O22 V2 O21 Cd1 173.0(8) . . . 3_566 no
O23 V2 O21 Cd4 -168.5(4) . . . . no
O23 V2 O21 Cd1 54.4(10) . . . 3_566 no
O24 V2 O21 Cd4 72.4(4) . . . . no
O24 V2 O21 Cd1 -64.7(10) . . . 3_566 no
O21 V2 O22 Cd1 -19.2(7) . . . 3_556 no
O21 V2 O22 Cd4 141.9(4) . . . 3_556 no
O23 V2 O22 Cd1 98.2(6) . . . 3_556 no
O23 V2 O22 Cd4 -100.7(5) . . . 3_556 no
O24 V2 O22 Cd1 -139.3(5) . . . 3_556 no
O24 V2 O22 Cd4 21.8(6) . . . 3_556 no
O21 V2 O24 Cd1 -74.2(5) . . . . no
O21 V2 O24 Cd4 38.6(4) . . . 3_566 no
O22 V2 O24 Cd1 46.6(6) . . . . no
O22 V2 O24 Cd4 159.4(4) . . . 3_566 no
O23 V2 O24 Cd1 168.4(5) . . . . no
O23 V2 O24 Cd4 -78.8(5) . . . 3_566 no
O32 V3 O31 Cd2 145.8(3) . . . . no
O32 V3 O31 Cd3 55.3(8) . . . . no
O33 V3 O31 Cd2 25.9(4) . . . . no
O33 V3 O31 Cd3 -64.6(7) . . . . no
O34 V3 O31 Cd2 -93.1(4) . . . . no
O34 V3 O31 Cd3 176.4(6) . . . . no
O31 V3 O33 Cd2 -25.7(4) . . . . no
O32 V3 O33 Cd2 -147.0(3) . . . . no
O34 V3 O33 Cd2 94.0(4) . . . . no
O41 V4 O42 Cd2 79.2(5) . . . 3_556 no
O41 V4 O42 Cd1 -120.9(7) . . . 3_566 no
O43 V4 O42 Cd2 -41.8(5) . . . 3_556 no
O43 V4 O42 Cd1 118.1(7) . . . 3_566 no
O44 V4 O42 Cd2 -161.4(4) . . . 3_556 no
O44 V4 O42 Cd1 -1.5(8) . . . 3_566 no
O41 V4 O43 Cd2 71.4(6) . . . 3_546 no
O41 V4 O43 Cd3 -118.1(7) . . . 3_556 no
O42 V4 O43 Cd2 -169.2(5) . . . 3_546 no
O42 V4 O43 Cd3 1.3(8) . . . 3_556 no
O44 V4 O43 Cd2 -48.7(6) . . . 3_546 no
O44 V4 O43 Cd3 121.8(6) . . . 3_556 no
O41 V4 O44 Cd4 80.0(5) . . . . no
O41 V4 O44 Cd1 -122.4(7) . . . 3_556 no
O42 V4 O44 Cd4 -39.0(6) . . . . no
O42 V4 O44 Cd1 118.7(7) . . . 3_556 no
O43 V4 O44 Cd4 -159.0(4) . . . . no
O43 V4 O44 Cd1 -1.4(8) . . . 3_556 no
